data_4102842
loop_
_publ_author_name
'Yvette S. Mimieux Vaske'
'Maximillian E. Mahoney'
'Joseph P. Konopelski'
'David L. Rogow'
'William J. McDonald'

_publ_contact_author_address '379A PSB'
_publ_contact_author_email mimieux@chemistry
_publ_contact_author_name 'Yvette Mimieux-Vaske'
_publ_contact_author_phone 9-5056
_publ_section_title
;
 Enantiomerically Puretrans-\b-Lactams from \a-Amino Acids via Compact
 Fluorescent Light (CFL) Continuous-Flow Photolysis
;
_journal_name_full 'Journal of the American Chemical Society'
_journal_page_first 11379
_journal_page_last 11385
_journal_paper_doi 10.1021/ja1050023
_journal_volume 132
_journal_year 2010
_chemical_absolute_configuration syn
_chemical_formula_sum 'C32 H29 N O4'
_chemical_formula_weight 491.56
_chemical_name_systematic
; 
 ? 
;
_space_group_IT_number 19
_symmetry_cell_setting orthorhombic
_symmetry_space_group_name_Hall 'P 2ac 2ab'
_symmetry_space_group_name_H-M 'P 21 21 21'
_atom_sites_solution_hydrogens geom
_atom_sites_solution_primary direct
_atom_sites_solution_secondary difmap
_audit_creation_method SHELXL-97
_cell_angle_alpha 90.00
_cell_angle_beta 90.00
_cell_angle_gamma 90.00
_cell_formula_units_Z 4
_cell_length_a 10.8506(18)
_cell_length_b 13.267(2)
_cell_length_c 17.997(3)
_cell_measurement_reflns_used 6577
_cell_measurement_temperature 150(2)
_cell_measurement_theta_max 23.57
_cell_measurement_theta_min 2.19
_cell_volume 2590.8(7)
_computing_cell_refinement 'Bruker SAINT v7.53A'
_computing_data_collection 'Bruker APEX-II v2008-5'
_computing_data_reduction 'Bruker SAINT v7.53A'
_computing_molecular_graphics SHELXL-XP
_computing_publication_material SHELXTL
_computing_structure_refinement 'SHELXL-97 (Sheldrick, 1997)'
_computing_structure_solution 'SHELXS-97 (Sheldrick, 1990)'
_diffrn_ambient_temperature 150(2)
_diffrn_measured_fraction_theta_full 0.999
_diffrn_measured_fraction_theta_max 0.999
_diffrn_measurement_device_type 'Bruker APEX-II'
_diffrn_measurement_method \w/2\q-scans
_diffrn_radiation_monochromator graphite
_diffrn_radiation_source 'fine-focus sealed tube'
_diffrn_radiation_type MoK\a
_diffrn_radiation_wavelength 0.71073
_diffrn_reflns_av_R_equivalents 0.0397
_diffrn_reflns_av_sigmaI/netI 0.0315
_diffrn_reflns_limit_h_max 13
_diffrn_reflns_limit_h_min -13
_diffrn_reflns_limit_k_max 16
_diffrn_reflns_limit_k_min -16
_diffrn_reflns_limit_l_max 22
_diffrn_reflns_limit_l_min -22
_diffrn_reflns_number 25629
_diffrn_reflns_theta_full 26.38
_diffrn_reflns_theta_max 26.38
_diffrn_reflns_theta_min 1.91
_exptl_absorpt_coefficient_mu 0.083
_exptl_absorpt_correction_T_max 0.9918
_exptl_absorpt_correction_T_min 0.9861
_exptl_absorpt_correction_type numerical
_exptl_absorpt_process_details 'Sheldrick, 2008'
_exptl_crystal_colour colorless
_exptl_crystal_density_diffrn 1.260
_exptl_crystal_density_method 'not measured'
_exptl_crystal_description tablet
_exptl_crystal_F_000 1040
_exptl_crystal_size_max 0.17
_exptl_crystal_size_mid 0.15
_exptl_crystal_size_min 0.10
_refine_diff_density_max 0.154
_refine_diff_density_min -0.158
_refine_diff_density_rms 0.030
_refine_ls_abs_structure_details 'Flack H D (1983), Acta Cryst. A39, 876-881'
_refine_ls_abs_structure_Flack 0.1(8)
_refine_ls_extinction_method none
_refine_ls_goodness_of_fit_ref 1.021
_refine_ls_hydrogen_treatment constr
_refine_ls_matrix_type full
_refine_ls_number_parameters 334
_refine_ls_number_reflns 5290
_refine_ls_number_restraints 0
_refine_ls_restrained_S_all 1.021
_refine_ls_R_factor_all 0.0434
_refine_ls_R_factor_gt 0.0341
_refine_ls_shift/su_max 0.001
_refine_ls_shift/su_mean 0.000
_refine_ls_structure_factor_coef Fsqd
_refine_ls_weighting_details 'calc w=1/[\s^2^(Fo^2^)+(0.0316P)^2^+0.3691P] where P=(Fo^2^+2Fc^2^)/3'
_refine_ls_weighting_scheme calc
_refine_ls_wR_factor_gt 0.0710
_refine_ls_wR_factor_ref 0.0753
_reflns_number_gt 4594
_reflns_number_total 5290
_reflns_threshold_expression >2sigma(I)
_cod_data_source_file ja1050023_si_002.cif
_cod_data_source_block xsc08022
_cod_database_code 4102842

loop_
_symmetry_equiv_pos_as_xyz
'x, y, z'
'-x+1/2, -y, z+1/2'
'-x, y+1/2, -z+1/2'
'x+1/2, -y+1/2, -z'

loop_
_atom_site_label
_atom_site_type_symbol
_atom_site_fract_x
_atom_site_fract_y
_atom_site_fract_z
_atom_site_U_iso_or_equiv
_atom_site_adp_type
_atom_site_occupancy
_atom_site_symmetry_multiplicity
_atom_site_calc_flag
_atom_site_refinement_flags
O1 O 0.43118(10) 0.28842(8) 0.13613(6) 0.0308(3) Uani 1 1 d .
O4 O 0.65809(9) 0.13789(8) 0.03289(5) 0.0282(2) Uani 1 1 d .
O3 O 0.49338(11) 0.03672(10) 0.03787(6) 0.0409(3) Uani 1 1 d .
O2 O 0.58954(10) 0.10575(9) 0.30133(6) 0.0339(3) Uani 1 1 d .
N1 N 0.38044(11) 0.13693(9) 0.19702(6) 0.0216(3) Uani 1 1 d .
C3 C 0.44905(14) 0.20327(12) 0.15760(8) 0.0241(3) Uani 1 1 d .
C2 C 0.55394(13) 0.12550(12) 0.14733(8) 0.0253(3) Uani 1 1 d .
H2A H 0.6339 0.1453 0.1707 0.030 Uiso 1 1 calc R
C1 C 0.47382(14) 0.05440(12) 0.19529(9) 0.0258(3) Uani 1 1 d .
H1A H 0.4439 -0.0048 0.1660 0.031 Uiso 1 1 calc R
C4 C 0.25215(13) 0.14575(11) 0.22397(8) 0.0217(3) Uani 1 1 d .
C31 C 0.56417(14) 0.09354(12) 0.06772(9) 0.0266(3) Uani 1 1 d .
C32 C 0.66515(17) 0.11513(14) -0.04581(8) 0.0362(4) Uani 1 1 d .
H32A H 0.7356 0.1506 -0.0677 0.054 Uiso 1 1 calc R
H32B H 0.5891 0.1371 -0.0703 0.054 Uiso 1 1 calc R
H32C H 0.6756 0.0423 -0.0526 0.054 Uiso 1 1 calc R
C25 C 0.24495(14) 0.24405(11) 0.26935(8) 0.0231(3) Uani 1 1 d .
C30 C 0.33329(15) 0.25994(12) 0.32460(9) 0.0293(4) Uani 1 1 d .
H30A H 0.4002 0.2143 0.3294 0.035 Uiso 1 1 calc R
C29 C 0.32458(16) 0.34123(12) 0.37233(9) 0.0331(4) Uani 1 1 d .
H29A H 0.3843 0.3500 0.4104 0.040 Uiso 1 1 calc R
C28 C 0.22941(15) 0.40979(12) 0.36495(10) 0.0341(4) Uani 1 1 d .
H28A H 0.2221 0.4646 0.3986 0.041 Uiso 1 1 calc R
C27 C 0.14520(16) 0.39778(12) 0.30828(10) 0.0351(4) Uani 1 1 d .
H27A H 0.0815 0.4460 0.3016 0.042 Uiso 1 1 calc R
C26 C 0.15328(15) 0.31512(11) 0.26082(9) 0.0277(4) Uani 1 1 d .
H26A H 0.0947 0.3076 0.2220 0.033 Uiso 1 1 calc R
C19 C 0.22473(14) 0.05195(11) 0.27192(8) 0.0230(3) Uani 1 1 d .
C24 C 0.19893(15) 0.05691(12) 0.34724(9) 0.0307(4) Uani 1 1 d .
H24A H 0.1976 0.1204 0.3716 0.037 Uiso 1 1 calc R
C23 C 0.17505(19) -0.03008(14) 0.38724(10) 0.0438(5) Uani 1 1 d .
H23A H 0.1571 -0.0255 0.4388 0.053 Uiso 1 1 calc R
C22 C 0.17704(18) -0.12306(14) 0.35327(10) 0.0438(5) Uani 1 1 d .
H22A H 0.1624 -0.1825 0.3814 0.053 Uiso 1 1 calc R
C21 C 0.20042(17) -0.12911(12) 0.27821(10) 0.0372(4) Uani 1 1 d .
H21A H 0.2016 -0.1929 0.2543 0.045 Uiso 1 1 calc R
C20 C 0.22220(15) -0.04237(12) 0.23764(9) 0.0288(4) Uani 1 1 d .
H20A H 0.2357 -0.0471 0.1856 0.035 Uiso 1 1 calc R
C13 C 0.16082(13) 0.14193(11) 0.15837(8) 0.0232(3) Uani 1 1 d .
C14 C 0.19636(15) 0.13630(12) 0.08478(8) 0.0286(3) Uani 1 1 d .
H14A H 0.2815 0.1363 0.0726 0.034 Uiso 1 1 calc R
C15 C 0.10915(16) 0.13063(13) 0.02833(9) 0.0356(4) Uani 1 1 d .
H15A H 0.1352 0.1265 -0.0220 0.043 Uiso 1 1 calc R
C16 C -0.01495(16) 0.13089(13) 0.04484(10) 0.0361(4) Uani 1 1 d .
H16A H -0.0744 0.1287 0.0061 0.043 Uiso 1 1 calc R
C17 C -0.05170(15) 0.13429(12) 0.11809(10) 0.0319(4) Uani 1 1 d .
H17A H -0.1370 0.1330 0.1299 0.038 Uiso 1 1 calc R
C18 C 0.03462(14) 0.13951(11) 0.17445(9) 0.0276(3) Uani 1 1 d .
H18A H 0.0080 0.1415 0.2247 0.033 Uiso 1 1 calc R
C5 C 0.52864(16) 0.02227(12) 0.26837(9) 0.0309(4) Uani 1 1 d .
H5A H 0.4628 -0.0024 0.3018 0.037 Uiso 1 1 calc R
H5B H 0.5880 -0.0333 0.2603 0.037 Uiso 1 1 calc R
C6 C 0.6584(2) 0.07546(16) 0.36480(11) 0.0524(5) Uani 1 1 d .
H6A H 0.7172 0.0215 0.3510 0.063 Uiso 1 1 calc R
H6B H 0.6022 0.0487 0.4034 0.063 Uiso 1 1 calc R
C7 C 0.72725(17) 0.16497(14) 0.39445(9) 0.0387(4) Uani 1 1 d .
C8 C 0.85369(18) 0.17024(14) 0.38963(10) 0.0420(5) Uani 1 1 d .
H8A H 0.8976 0.1158 0.3678 0.050 Uiso 1 1 calc R
C9 C 0.9181(2) 0.25235(17) 0.41564(12) 0.0556(6) Uani 1 1 d .
H9A H 1.0055 0.2537 0.4125 0.067 Uiso 1 1 calc R
C10 C 0.8559(3) 0.33215(17) 0.44616(12) 0.0647(7) Uani 1 1 d .
H10A H 0.8997 0.3895 0.4636 0.078 Uiso 1 1 calc R
C11 C 0.7288(3) 0.32848(18) 0.45134(11) 0.0644(7) Uani 1 1 d .
H11A H 0.6851 0.3835 0.4724 0.077 Uiso 1 1 calc R
C12 C 0.6650(2) 0.24479(18) 0.42587(11) 0.0542(5) Uani 1 1 d .
H12A H 0.5778 0.2425 0.4301 0.065 Uiso 1 1 calc R

loop_
_atom_site_aniso_label
_atom_site_aniso_U_11
_atom_site_aniso_U_22
_atom_site_aniso_U_33
_atom_site_aniso_U_23
_atom_site_aniso_U_13
_atom_site_aniso_U_12
O1 0.0348(6) 0.0265(6) 0.0311(6) 0.0053(5) 0.0024(5) -0.0012(5)
O4 0.0272(6) 0.0328(6) 0.0246(5) 0.0006(5) 0.0053(4) -0.0006(5)
O3 0.0389(7) 0.0557(8) 0.0281(6) -0.0040(6) 0.0010(5) -0.0143(6)
O2 0.0372(6) 0.0383(7) 0.0262(6) 0.0045(5) -0.0085(5) 0.0065(5)
N1 0.0198(6) 0.0229(6) 0.0223(6) 0.0022(5) 0.0007(5) 0.0019(5)
C3 0.0243(8) 0.0278(8) 0.0202(7) 0.0002(6) -0.0012(6) -0.0028(7)
C2 0.0223(7) 0.0317(8) 0.0218(7) 0.0020(7) 0.0006(6) 0.0012(7)
C1 0.0247(8) 0.0275(8) 0.0250(8) 0.0013(7) 0.0022(6) 0.0063(7)
C4 0.0191(7) 0.0239(8) 0.0220(7) 0.0024(6) 0.0019(6) 0.0014(6)
C31 0.0212(8) 0.0310(9) 0.0277(8) 0.0020(7) 0.0005(6) 0.0032(7)
C32 0.0401(9) 0.0433(11) 0.0251(8) -0.0023(8) 0.0108(7) -0.0021(8)
C25 0.0243(8) 0.0209(7) 0.0240(8) 0.0015(6) 0.0031(6) -0.0021(6)
C30 0.0284(8) 0.0257(8) 0.0338(9) 0.0002(7) -0.0037(7) 0.0033(7)
C29 0.0378(9) 0.0289(9) 0.0325(9) -0.0065(7) -0.0043(7) -0.0024(8)
C28 0.0387(9) 0.0225(8) 0.0412(10) -0.0086(7) 0.0040(8) -0.0008(7)
C27 0.0329(9) 0.0245(8) 0.0479(10) -0.0036(8) -0.0003(8) 0.0043(7)
C26 0.0261(8) 0.0251(8) 0.0320(8) -0.0009(7) -0.0007(7) -0.0004(7)
C19 0.0196(7) 0.0234(8) 0.0259(8) 0.0027(6) -0.0004(6) 0.0005(6)
C24 0.0357(9) 0.0280(8) 0.0283(8) -0.0013(7) 0.0070(7) -0.0018(7)
C23 0.0617(13) 0.0404(11) 0.0293(9) 0.0063(8) 0.0089(9) -0.0084(10)
C22 0.0577(12) 0.0329(10) 0.0410(10) 0.0129(8) -0.0003(9) -0.0128(9)
C21 0.0485(11) 0.0224(8) 0.0406(10) 0.0009(7) -0.0084(8) -0.0090(8)
C20 0.0343(9) 0.0278(8) 0.0243(8) -0.0028(7) -0.0021(7) -0.0035(7)
C13 0.0244(8) 0.0182(7) 0.0269(8) 0.0007(6) -0.0018(6) 0.0018(7)
C14 0.0275(8) 0.0319(9) 0.0265(8) 0.0008(7) -0.0018(6) -0.0012(7)
C15 0.0438(10) 0.0356(10) 0.0274(8) -0.0011(7) -0.0071(7) -0.0023(8)
C16 0.0361(10) 0.0285(9) 0.0436(10) 0.0023(8) -0.0189(8) -0.0032(8)
C17 0.0245(8) 0.0235(8) 0.0479(10) 0.0030(8) -0.0073(7) -0.0010(7)
C18 0.0276(8) 0.0230(8) 0.0323(8) 0.0009(7) 0.0014(6) -0.0011(7)
C5 0.0305(9) 0.0317(9) 0.0304(9) 0.0054(7) -0.0002(7) 0.0058(7)
C6 0.0593(13) 0.0552(13) 0.0426(11) 0.0166(9) -0.0222(10) -0.0029(11)
C7 0.0438(11) 0.0445(11) 0.0278(9) 0.0108(8) -0.0098(8) 0.0058(9)
C8 0.0466(11) 0.0434(11) 0.0361(10) 0.0076(8) 0.0033(9) 0.0059(9)
C9 0.0532(13) 0.0557(14) 0.0578(13) 0.0191(11) -0.0054(11) -0.0084(11)
C10 0.099(2) 0.0440(13) 0.0514(13) 0.0082(10) -0.0319(13) -0.0073(13)
C11 0.097(2) 0.0583(15) 0.0374(11) -0.0075(10) -0.0131(12) 0.0361(14)
C12 0.0509(12) 0.0717(15) 0.0400(11) 0.0005(11) -0.0101(9) 0.0192(12)

loop_
_atom_type_symbol
_atom_type_description
_atom_type_scat_dispersion_real
_atom_type_scat_dispersion_imag
_atom_type_scat_source
C C 0.0033 0.0016 'International Tables Vol C Tables 4.2.6.8 and 6.1.1.4'
H H 0.0000 0.0000 'International Tables Vol C Tables 4.2.6.8 and 6.1.1.4'
N N 0.0061 0.0033 'International Tables Vol C Tables 4.2.6.8 and 6.1.1.4'
O O 0.0106 0.0060 'International Tables Vol C Tables 4.2.6.8 and 6.1.1.4'

loop_
_geom_angle_atom_site_label_1
_geom_angle_atom_site_label_2
_geom_angle_atom_site_label_3
_geom_angle
C31 O4 C32 114.06(13)
C5 O2 C6 111.07(13)
C3 N1 C4 129.66(13)
C3 N1 C1 95.32(11)
C4 N1 C1 134.76(12)
O1 C3 N1 133.35(15)
O1 C3 C2 134.63(14)
N1 C3 C2 91.93(12)
C31 C2 C1 113.75(13)
C31 C2 C3 110.95(12)
C1 C2 C3 85.79(11)
N1 C1 C5 117.25(13)
N1 C1 C2 86.89(11)
C5 C1 C2 116.00(13)
N1 C4 C25 106.77(11)
N1 C4 C13 110.57(11)
C25 C4 C13 113.64(12)
N1 C4 C19 107.52(11)
C25 C4 C19 112.11(11)
C13 C4 C19 106.12(11)
O3 C31 O4 123.69(14)
O3 C31 C2 123.86(14)
O4 C31 C2 112.41(14)
C26 C25 C30 118.09(14)
C26 C25 C4 123.80(13)
C30 C25 C4 118.05(13)
C29 C30 C25 120.88(15)
C30 C29 C28 120.32(15)
C27 C28 C29 119.34(15)
C28 C27 C26 120.20(15)
C25 C26 C27 121.03(15)
C24 C19 C20 118.11(14)
C24 C19 C4 123.20(13)
C20 C19 C4 118.67(13)
C23 C24 C19 120.45(15)
C22 C23 C24 120.86(16)
C21 C22 C23 119.38(16)
C22 C21 C20 120.06(16)
C21 C20 C19 121.07(14)
C14 C13 C18 118.04(14)
C14 C13 C4 123.80(13)
C18 C13 C4 118.10(13)
C13 C14 C15 120.89(15)
C16 C15 C14 120.47(16)
C17 C16 C15 119.26(15)
C16 C17 C18 120.50(15)
C17 C18 C13 120.81(15)
O2 C5 C1 109.16(13)
O2 C6 C7 108.86(15)
C8 C7 C12 118.39(19)
C8 C7 C6 120.91(18)
C12 C7 C6 120.69(19)
C9 C8 C7 121.66(19)
C10 C9 C8 119.9(2)
C9 C10 C11 119.4(2)
C10 C11 C12 120.2(2)
C7 C12 C11 120.4(2)

loop_
_geom_bond_atom_site_label_1
_geom_bond_atom_site_label_2
_geom_bond_distance
O1 C3 1.2096(18)
O4 C31 1.3333(18)
O4 C32 1.4503(18)
O3 C31 1.2028(19)
O2 C5 1.420(2)
O2 C6 1.423(2)
N1 C3 1.3536(19)
N1 C4 1.4787(18)
N1 C1 1.4923(19)
C3 C2 1.547(2)
C2 C31 1.498(2)
C2 C1 1.546(2)
C1 C5 1.505(2)
C4 C25 1.541(2)
C4 C13 1.542(2)
C4 C19 1.543(2)
C25 C26 1.379(2)
C25 C30 1.397(2)
C30 C29 1.382(2)
C29 C28 1.383(2)
C28 C27 1.378(2)
C27 C26 1.393(2)
C19 C24 1.386(2)
C19 C20 1.395(2)
C24 C23 1.385(2)
C23 C22 1.377(3)
C22 C21 1.377(2)
C21 C20 1.383(2)
C13 C14 1.381(2)
C13 C18 1.400(2)
C14 C15 1.390(2)
C15 C16 1.379(2)
C16 C17 1.378(2)
C17 C18 1.382(2)
C6 C7 1.501(3)
C7 C8 1.376(3)
C7 C12 1.377(3)
C8 C9 1.376(3)
C9 C10 1.370(3)
C10 C11 1.383(4)
C11 C12 1.386(3)

loop_
_geom_torsion_atom_site_label_1
_geom_torsion_atom_site_label_2
_geom_torsion_atom_site_label_3
_geom_torsion_atom_site_label_4
_geom_torsion
C4 N1 C3 O1 4.3(3)
C1 N1 C3 O1 179.04(17)
C4 N1 C3 C2 -172.56(14)
C1 N1 C3 C2 2.18(12)
O1 C3 C2 C31 -65.0(2)
N1 C3 C2 C31 111.75(13)
O1 C3 C2 C1 -178.90(18)
N1 C3 C2 C1 -2.10(11)
C3 N1 C1 C5 115.59(14)
C4 N1 C1 C5 -70.1(2)
C3 N1 C1 C2 -2.18(12)
C4 N1 C1 C2 172.11(15)
C31 C2 C1 N1 -109.15(13)
C3 C2 C1 N1 1.90(10)
C31 C2 C1 C5 131.92(14)
C3 C2 C1 C5 -117.02(14)
C3 N1 C4 C25 -54.42(18)
C1 N1 C4 C25 132.97(16)
C3 N1 C4 C13 69.66(19)
C1 N1 C4 C13 -102.95(17)
C3 N1 C4 C19 -174.91(14)
C1 N1 C4 C19 12.5(2)
C32 O4 C31 O3 2.5(2)
C32 O4 C31 C2 -175.31(13)
C1 C2 C31 O3 19.5(2)
C3 C2 C31 O3 -75.2(2)
C1 C2 C31 O4 -162.69(13)
C3 C2 C31 O4 102.57(15)
N1 C4 C25 C26 132.35(15)
C13 C4 C25 C26 10.2(2)
C19 C4 C25 C26 -110.14(16)
N1 C4 C25 C30 -50.62(17)
C13 C4 C25 C30 -172.79(13)
C19 C4 C25 C30 66.89(17)
C26 C25 C30 C29 4.0(2)
C4 C25 C30 C29 -173.22(14)
C25 C30 C29 C28 -1.6(2)
C30 C29 C28 C27 -1.7(3)
C29 C28 C27 C26 2.5(3)
C30 C25 C26 C27 -3.2(2)
C4 C25 C26 C27 173.84(14)
C28 C27 C26 C25 0.0(2)
N1 C4 C19 C24 116.01(16)
C25 C4 C19 C24 -1.0(2)
C13 C4 C19 C24 -125.65(15)
N1 C4 C19 C20 -65.88(17)
C25 C4 C19 C20 177.06(13)
C13 C4 C19 C20 52.46(17)
C20 C19 C24 C23 1.9(2)
C4 C19 C24 C23 180.00(16)
C19 C24 C23 C22 0.3(3)
C24 C23 C22 C21 -1.4(3)
C23 C22 C21 C20 0.3(3)
C22 C21 C20 C19 2.0(3)
C24 C19 C20 C21 -3.0(2)
C4 C19 C20 C21 178.75(15)
N1 C4 C13 C14 -3.1(2)
C25 C4 C13 C14 116.95(16)
C19 C4 C13 C14 -119.40(15)
N1 C4 C13 C18 173.95(13)
C25 C4 C13 C18 -66.00(17)
C19 C4 C13 C18 57.65(16)
C18 C13 C14 C15 1.4(2)
C4 C13 C14 C15 178.43(15)
C13 C14 C15 C16 0.2(3)
C14 C15 C16 C17 -1.6(3)
C15 C16 C17 C18 1.3(3)
C16 C17 C18 C13 0.3(2)
C14 C13 C18 C17 -1.7(2)
C4 C13 C18 C17 -178.87(14)
C6 O2 C5 C1 -171.18(14)
N1 C1 C5 O2 -60.35(17)
C2 C1 C5 O2 40.21(18)
C5 O2 C6 C7 176.37(15)
O2 C6 C7 C8 -111.12(19)
O2 C6 C7 C12 67.6(2)
C12 C7 C8 C9 0.4(3)
C6 C7 C8 C9 179.12(17)
C7 C8 C9 C10 -1.1(3)
C8 C9 C10 C11 0.9(3)
C9 C10 C11 C12 0.0(3)
C8 C7 C12 C11 0.5(3)
C6 C7 C12 C11 -178.24(17)
C10 C11 C12 C7 -0.7(3)
